data_1007080
loop_
_publ_author_name
'Masse, R'
'Grenier, J C'
'Durif, A'

_publ_section_title
;
Trimetaphosphates mixtes N H~4~ M(II) P~3~ O~9~ isomorphes de la
benitoite
;
_journal_coden_ASTM BSCFAS
_journal_name_full
;
Bulletin de la Societe Chimique de France (Vol=Year)
;
_journal_page_first 1741
_journal_page_last 1742
_journal_volume 1968
_journal_year 1968
_chemical_formula_structural 'K Mg P3 O9'
_chemical_formula_sum 'K Mg O9 P3'
_chemical_name_systematic 'Potassium magnesium catena-phosphate'
_space_group_IT_number 188
_symmetry_cell_setting hexagonal
_symmetry_Int_Tables_number 188
_symmetry_space_group_name_Hall 'P -6c 2'
_symmetry_space_group_name_H-M 'P -6 c 2'
_cell_angle_alpha 90
_cell_angle_beta 90
_cell_angle_gamma 120
_cell_formula_units_Z 2
_cell_length_a 6.605
_cell_length_b 6.605
_cell_length_c 9.772
_cell_volume 369.2
_refine_ls_R_factor_all 0.09
_cod_database_code 1007080

loop_
_symmetry_equiv_pos_as_xyz
x,y,z
-y,x-y,z
y-x,-x,z
x,y,1/2-z
-y,x-y,1/2-z
y-x,-x,1/2-z
-y,-x,1/2+z
y-x,y,1/2+z
x,x-y,1/2+z
-y,-x,-z
y-x,y,-z
x,x-y,-z

loop_
_atom_site_label
_atom_site_type_symbol
_atom_site_symmetry_multiplicity
_atom_site_Wyckoff_symbol
_atom_site_fract_x
_atom_site_fract_y
_atom_site_fract_z
_atom_site_occupancy
_atom_site_attached_hydrogens
_atom_site_calc_flag
K1 K1+ 2 e 0.6667 0.3333 0. 1. 0 d
Mg1 Mg2+ 2 c 0.3333 0.6667 0. 1. 0 d
P1 P5+ 6 k 0.223 -0.057 0.25 1. 0 d
O1 O2- 6 k 0.258 0.192 0.25 1. 0 d
O2 O2- 12 l 0.323 -0.08 0.125 1. 0 d

loop_
_atom_type_symbol
_atom_type_oxidation_number
K1+ 1.000
Mg2+ 2.000
P5+ 5.000
O2- -2.000
